data_8104143
loop_
_publ_author_name
'Klement, U.'

_publ_section_title
;
 Crystal structure of europium tetracyanopalladat(II) 12-hydrate
;
_journal_name_full 'Zeitschrift fuer Kristallographie (149,1979-)'
_journal_page_first 288
_journal_page_last 290
_journal_volume 208
_journal_year 1993
_chemical_formula_sum 'C12 H24 Eu2 N12 O12 Pd3'
_chemical_name_systematic 'Eu2 (Pd (C N)4 )3 (H2 O)12'
_space_group_IT_number 15
_symmetry_space_group_name_Hall '-C 2yc'
_symmetry_space_group_name_H-M 'C 1 2/c 1'
_cell_angle_alpha 90
_cell_angle_beta 92.828
_cell_angle_gamma 90
_cell_formula_units_Z 4
_cell_length_a 11.5042
_cell_length_b 17.5562
_cell_length_c 17.2984
_cell_volume 3489.504
_citation_journal_id_ASTM ZEKRDZ
_cod_data_source_file Klement_ZEKRDZ_1993_1584.cif
_cod_data_source_block C12H24Eu2N12O12Pd3
_cod_database_code 8104143

loop_
_symmetry_equiv_pos_as_xyz
x,y,z
-x,y,-z+1/2
-x,-y,-z
x,-y,z-1/2
x+1/2,y+1/2,z
-x+1/2,y+1/2,-z+1/2
-x+1/2,-y+1/2,-z
x+1/2,-y+1/2,z-1/2

loop_
_atom_site_label
_atom_site_type_symbol
_atom_site_fract_x
_atom_site_fract_y
_atom_site_fract_z
_atom_site_occupancy
_atom_site_U_iso_or_equiv
C5 C+2 0.321 0.386 0.102 1 0.0
N4 N-3 0.062 0.163 0.492 1 0.0
N1 N-3 0.349 0.172 0.332 1 0.0
N2 N-3 0.354 0.417 0.32 1 0.0
O6 O-2 0.179 0.6723 0.003 1 0.0
N5 N-3 0.308 0.45 0.111 1 0.0
C2 C+2 0.404 0.371 0.295 1 0.0
C3 C+2 0.372 0.168 0.06 1 0.0
O4 O-2 0.101 0.5301 0.0826 1 0.0
C4 C+2 0.486 0.31 0.023 1 0.0
Pd2 Pd+2 0.3487 0.2759 0.0808 1 0.0
N6 N-3 0.132 0.228 0.171 1 0.0
O3 O-2 0.391 0.6992 0.163 1 0.0
O2 O-2 0.498 0.551 0.119 1 0.0
Pd1 Pd+2 0.5 0.2915 0.25 1 0.0
O5 O-2 0.29 0.527 -0.032 1 0.0
C6 C+2 0.213 0.246 0.138 1 0.0
N3 N-3 0.381 0.103 0.048 1 0.0
C1 C+2 0.404 0.214 0.301 1 0.0
O1 O-2 0.294 0.556 0.232 1 0.0
Eu1 Eu+3 0.2933 0.59196 0.0944 1 0.0
